data_7208711
loop_
_publ_author_name
'Jia, Hong-Li'
'Jia, Ming-Jun'
'Zeng, Guang'
'Jin, Juan'
'Yu, Jie-Hui'
'Xu, Ji-Qing'

_publ_section_title
;
 Structural characterization of a series of new organically templated
 chained thiocyanato(halo)cadmates
;
_journal_issue 20
_journal_name_full CrystEngComm
_journal_page_first 6599
_journal_paper_doi 10.1039/c2ce25616a
_journal_volume 14
_journal_year 2012
_chemical_formula_sum 'C20 H28 Br Cd3 N9 S7'
_chemical_formula_weight 1036.04
_chemical_name_systematic
;
?
;
_space_group_IT_number 9
_symmetry_cell_setting monoclinic
_symmetry_space_group_name_Hall 'C -2yc'
_symmetry_space_group_name_H-M 'C 1 c 1'
_atom_sites_solution_hydrogens geom
_atom_sites_solution_primary direct
_atom_sites_solution_secondary difmap
_audit_creation_method SHELXL-97
_cell_angle_alpha 90.00
_cell_angle_beta 98.740(3)
_cell_angle_gamma 90.00
_cell_formula_units_Z 4
_cell_length_a 21.4812(8)
_cell_length_b 5.88790(10)
_cell_length_c 27.0285(8)
_cell_measurement_temperature 293(2)
_cell_volume 3378.85(17)
_computing_cell_refinement PROCESS-AUTO
_computing_data_collection PROCESS-AUTO
_computing_data_reduction PROCESS-AUTO
_computing_structure_refinement 'SHELXL-97 (Sheldrick, 1997)'
_computing_structure_solution 'SHELXS-97 (Sheldrick, 1990)'
_diffrn_ambient_temperature 293(2)
_diffrn_detector_area_resol_mean 10.0
_diffrn_measured_fraction_theta_full 0.995
_diffrn_measured_fraction_theta_max 0.995
_diffrn_measurement_device_type 'Rigaku RAXIS-RAPID'
_diffrn_measurement_method w
_diffrn_radiation_monochromator graphite
_diffrn_radiation_source 'fine-focus sealed tube'
_diffrn_radiation_type MoK\a
_diffrn_radiation_wavelength 0.71073
_diffrn_reflns_av_R_equivalents 0.0373
_diffrn_reflns_av_sigmaI/netI 0.0346
_diffrn_reflns_limit_h_max 28
_diffrn_reflns_limit_h_min -14
_diffrn_reflns_limit_k_max 7
_diffrn_reflns_limit_k_min -7
_diffrn_reflns_limit_l_max 35
_diffrn_reflns_limit_l_min -35
_diffrn_reflns_number 11830
_diffrn_reflns_theta_full 28.31
_diffrn_reflns_theta_max 28.31
_diffrn_reflns_theta_min 1.52
_diffrn_standards_decay_% 0
_diffrn_standards_interval_count 0
_diffrn_standards_number 0
_exptl_absorpt_coefficient_mu 3.515
_exptl_absorpt_correction_T_max 0.704
_exptl_absorpt_correction_T_min 0.697
_exptl_absorpt_correction_type empirical
_exptl_absorpt_process_details
;Higashi, T.(1995).Program for Absorption Correction.
Rigaku Corporation, Tokyo,Japan.
;
_exptl_crystal_density_diffrn 2.037
_exptl_crystal_density_method 'not measured'
_exptl_crystal_F_000 2008
_exptl_crystal_size_max 0.1
_exptl_crystal_size_mid 0.1
_exptl_crystal_size_min 0.1
_refine_diff_density_max 0.970
_refine_diff_density_min -0.771
_refine_diff_density_rms 0.112
_refine_ls_abs_structure_details 'Flack H D (1983), Acta Cryst. A39, 876-881'
_refine_ls_abs_structure_Flack 0.371(15)
_refine_ls_extinction_method none
_refine_ls_goodness_of_fit_ref 1.038
_refine_ls_hydrogen_treatment constr
_refine_ls_matrix_type full
_refine_ls_number_parameters 361
_refine_ls_number_reflns 5606
_refine_ls_number_restraints 2
_refine_ls_restrained_S_all 1.038
_refine_ls_R_factor_all 0.0427
_refine_ls_R_factor_gt 0.0365
_refine_ls_shift/su_max 0.001
_refine_ls_shift/su_mean 0.000
_refine_ls_structure_factor_coef Fsqd
_refine_ls_weighting_details 'calc w=1/[\s^2^(Fo^2^)+(0.0548P)^2^+6.6233P] where P=(Fo^2^+2Fc^2^)/3'
_refine_ls_weighting_scheme calc
_refine_ls_wR_factor_gt 0.0932
_refine_ls_wR_factor_ref 0.0965
_reflns_number_gt 4986
_reflns_number_total 5606
_reflns_threshold_expression >2sigma(I)
_cod_data_source_file c2ce25616a.txt
_cod_data_source_block 3
_cod_original_sg_symbol_H-M Cc
_cod_database_code 7208711

loop_
_symmetry_equiv_pos_as_xyz
'x, y, z'
'x, -y, z+1/2'
'x+1/2, y+1/2, z'
'x+1/2, -y+1/2, z+1/2'

loop_
_atom_site_label
_atom_site_type_symbol
_atom_site_fract_x
_atom_site_fract_y
_atom_site_fract_z
_atom_site_U_iso_or_equiv
_atom_site_adp_type
_atom_site_occupancy
_atom_site_symmetry_multiplicity
_atom_site_calc_flag
_atom_site_refinement_flags
Cd1 Cd 0.03350(3) 0.48589(8) 0.07371(2) 0.03347(14) Uani 1 1 d .
Cd2 Cd -0.03224(3) 0.27425(9) -0.06976(2) 0.03159(12) Uani 1 1 d .
Cd3 Cd -0.09917(2) 0.04928(9) -0.213953(19) 0.03474(15) Uani 1 1 d .
S1 S 0.14323(12) 0.4376(4) 0.12804(9) 0.0478(6) Uani 1 1 d .
S2 S 0.07795(11) 0.2350(3) -0.00453(8) 0.0335(5) Uani 1 1 d .
S3 S 0.01641(11) 0.0318(3) -0.14015(8) 0.0311(5) Uani 1 1 d .
S4 S -0.04046(14) -0.2006(3) -0.27570(8) 0.0431(6) Uani 1 1 d .
S5 S -0.02151(13) 0.7332(3) 0.13752(9) 0.0416(6) Uani 1 1 d .
S6 S -0.07984(11) 0.5215(3) 0.00243(8) 0.0296(4) Uani 1 1 d .
S7 S -0.14247(10) 0.3099(3) -0.13387(7) 0.0294(4) Uani 1 1 d .
Br1 Br -0.20558(5) 0.1181(2) -0.27629(4) 0.0559(3) Uani 1 1 d .
N9 N -0.1291(4) 0.7510(11) -0.1706(3) 0.0358(17) Uani 1 1 d .
N1 N 0.1672(4) 0.6973(12) 0.2504(3) 0.0470(17) Uani 1 1 d .
H1A H 0.1577 0.8036 0.2265 0.080 Uiso 1 1 calc R
H1BA H 0.1930 0.5954 0.2391 0.080 Uiso 1 1 calc R
N2 N 0.3306(5) 0.2985(13) 0.6248(3) 0.067(3) Uani 1 1 d .
H2A H 0.3656 0.2329 0.6169 0.080 Uiso 1 1 calc R
H2BB H 0.3385 0.3402 0.6572 0.080 Uiso 1 1 calc R
N3 N 0.1388(7) 0.033(2) 0.1772(7) 0.150(8) Uani 1 1 d .
N4 N 0.0696(4) -0.2052(11) 0.0328(3) 0.0371(17) Uani 1 1 d .
N5 N 0.0100(4) -0.4060(11) -0.0997(3) 0.0369(16) Uani 1 1 d .
N6 N -0.0517(4) -0.6265(11) -0.2327(3) 0.0424(18) Uani 1 1 d .
N7 N -0.0171(4) 1.1627(10) 0.0942(3) 0.0410(17) Uani 1 1 d .
N8 N -0.0733(4) 0.9605(10) -0.0375(3) 0.0357(16) Uani 1 1 d .
C1 C 0.2011(6) 0.8078(16) 0.2967(4) 0.065(3) Uani 1 1 d .
H1B H 0.1745 0.9246 0.3077 0.077 Uiso 1 1 calc R
H1C H 0.2391 0.8799 0.2891 0.077 Uiso 1 1 calc R
C2 C 0.2182(5) 0.6370(16) 0.3382(3) 0.051(2) Uani 1 1 d .
H2B H 0.2370 0.7162 0.3683 0.061 Uiso 1 1 calc R
H2C H 0.2494 0.5330 0.3289 0.061 Uiso 1 1 calc R
C3 C 0.1620(4) 0.5023(14) 0.3495(3) 0.0401(18) Uani 1 1 d .
H3A H 0.1342 0.6064 0.3641 0.048 Uiso 1 1 calc R
C4 C 0.1256(5) 0.4076(19) 0.3014(3) 0.057(2) Uani 1 1 d .
H4A H 0.0869 0.3404 0.3090 0.069 Uiso 1 1 calc R
H4B H 0.1503 0.2870 0.2895 0.069 Uiso 1 1 calc R
C5 C 0.1088(4) 0.5817(18) 0.2589(4) 0.052(2) Uani 1 1 d .
H5A H 0.0897 0.5053 0.2286 0.062 Uiso 1 1 calc R
H5B H 0.0789 0.6918 0.2681 0.062 Uiso 1 1 calc R
C6 C 0.1814(4) 0.3085(15) 0.3879(3) 0.0436(19) Uani 1 1 d .
H6A H 0.1446 0.2171 0.3909 0.052 Uiso 1 1 calc R
H6B H 0.2118 0.2112 0.3752 0.052 Uiso 1 1 calc R
C7 C 0.2094(5) 0.3937(16) 0.4392(3) 0.054(2) Uani 1 1 d .
H7A H 0.1789 0.4896 0.4522 0.064 Uiso 1 1 calc R
H7B H 0.2462 0.4853 0.4364 0.064 Uiso 1 1 calc R
C8 C 0.2284(5) 0.1968(15) 0.4761(3) 0.0454(19) Uani 1 1 d .
H8A H 0.1936 0.0902 0.4738 0.054 Uiso 1 1 calc R
H8B H 0.2639 0.1176 0.4659 0.054 Uiso 1 1 calc R
C9 C 0.2458(4) 0.2695(14) 0.5301(3) 0.0406(19) Uani 1 1 d .
H9A H 0.2090 0.3454 0.5399 0.049 Uiso 1 1 calc R
C10 C 0.2991(5) 0.4348(14) 0.5379(3) 0.0456(19) Uani 1 1 d .
H10A H 0.2878 0.5684 0.5175 0.055 Uiso 1 1 calc R
H10B H 0.3358 0.3667 0.5269 0.055 Uiso 1 1 calc R
C11 C 0.3160(6) 0.5070(15) 0.5930(3) 0.051(2) Uani 1 1 d .
H11A H 0.3522 0.6073 0.5968 0.061 Uiso 1 1 calc R
H11B H 0.2809 0.5883 0.6034 0.061 Uiso 1 1 calc R
C12 C 0.2794(6) 0.1323(16) 0.6183(3) 0.060(3) Uani 1 1 d .
H12A H 0.2430 0.1963 0.6306 0.072 Uiso 1 1 calc R
H12B H 0.2924 -0.0016 0.6381 0.072 Uiso 1 1 calc R
C13 C 0.2615(5) 0.0660(15) 0.5655(3) 0.054(2) Uani 1 1 d .
H13A H 0.2252 -0.0336 0.5627 0.064 Uiso 1 1 calc R
H13B H 0.2959 -0.0190 0.5549 0.064 Uiso 1 1 calc R
C14 C 0.1400(6) 0.208(2) 0.1562(4) 0.072(3) Uani 1 1 d .
C15 C 0.0719(4) -0.0243(11) 0.0177(3) 0.0287(18) Uani 1 1 d .
C16 C 0.0117(5) -0.2276(11) -0.1168(3) 0.0284(18) Uani 1 1 d .
C17 C -0.0491(5) -0.4517(12) -0.2500(3) 0.0319(19) Uani 1 1 d .
C18 C -0.0174(4) 0.9826(12) 0.1113(3) 0.0294(18) Uani 1 1 d .
C19 C -0.0763(4) 0.7805(12) -0.0219(3) 0.0276(17) Uani 1 1 d .
C20 C -0.1343(4) 0.5712(12) -0.1554(3) 0.0259(16) Uani 1 1 d .

loop_
_atom_site_aniso_label
_atom_site_aniso_U_11
_atom_site_aniso_U_22
_atom_site_aniso_U_33
_atom_site_aniso_U_23
_atom_site_aniso_U_13
_atom_site_aniso_U_12
Cd1 0.0424(4) 0.0215(2) 0.0353(3) 0.0050(2) 0.0021(2) -0.0003(2)
Cd2 0.0429(3) 0.0204(2) 0.0309(2) 0.00402(18) 0.00371(18) -0.0019(2)
Cd3 0.0429(4) 0.0244(2) 0.0350(3) 0.0056(2) -0.0003(3) -0.0039(2)
S1 0.0347(12) 0.0579(12) 0.0445(12) 0.0135(10) -0.0142(10) -0.0072(10)
S2 0.0388(12) 0.0239(8) 0.0374(11) 0.0059(7) 0.0052(9) -0.0019(8)
S3 0.0411(12) 0.0212(8) 0.0326(10) 0.0056(7) 0.0103(9) 0.0017(8)
S4 0.0677(17) 0.0298(9) 0.0341(11) 0.0071(8) 0.0149(11) 0.0009(10)
S5 0.0637(17) 0.0251(8) 0.0397(12) 0.0062(8) 0.0193(11) 0.0015(9)
S6 0.0340(11) 0.0221(7) 0.0337(10) 0.0039(7) 0.0088(8) -0.0035(8)
S7 0.0274(10) 0.0286(8) 0.0321(10) 0.0049(7) 0.0043(8) -0.0055(8)
Br1 0.0465(6) 0.0750(7) 0.0414(5) 0.0096(5) -0.0092(4) -0.0002(6)
N9 0.034(4) 0.031(3) 0.043(4) 0.000(3) 0.004(3) 0.004(3)
N1 0.043(4) 0.044(4) 0.054(4) 0.019(3) 0.005(3) 0.000(3)
N2 0.095(7) 0.052(4) 0.043(4) 0.000(4) -0.025(4) -0.001(5)
N3 0.118(11) 0.090(9) 0.210(17) 0.097(10) -0.074(12) -0.022(8)
N4 0.040(4) 0.026(3) 0.045(4) 0.012(3) 0.007(3) 0.003(3)
N5 0.038(4) 0.028(3) 0.046(4) 0.008(3) 0.010(3) 0.000(3)
N6 0.058(5) 0.027(3) 0.044(4) 0.003(3) 0.012(4) 0.001(3)
N7 0.061(5) 0.025(3) 0.040(4) 0.004(3) 0.017(3) 0.000(3)
N8 0.050(5) 0.025(3) 0.031(3) 0.002(2) 0.005(3) 0.003(3)
C1 0.077(8) 0.040(5) 0.065(6) 0.020(4) -0.028(5) -0.018(5)
C2 0.053(6) 0.050(5) 0.046(5) 0.012(4) -0.010(4) -0.012(4)
C3 0.029(4) 0.052(4) 0.040(4) 0.001(3) 0.004(3) 0.009(3)
C4 0.045(5) 0.076(6) 0.048(5) 0.013(5) -0.006(4) -0.017(5)
C5 0.027(4) 0.070(6) 0.058(6) 0.015(5) 0.005(4) 0.002(4)
C6 0.036(4) 0.055(5) 0.038(4) 0.004(4) 0.001(3) -0.006(4)
C7 0.077(7) 0.048(5) 0.035(4) -0.002(4) 0.003(4) 0.012(5)
C8 0.046(5) 0.051(5) 0.037(4) 0.000(3) 0.001(4) -0.006(4)
C9 0.051(5) 0.038(4) 0.031(4) 0.000(3) -0.002(4) 0.000(4)
C10 0.050(5) 0.039(4) 0.049(5) -0.001(4) 0.010(4) -0.005(4)
C11 0.062(7) 0.046(5) 0.042(5) -0.008(4) 0.000(4) -0.001(4)
C12 0.087(8) 0.051(5) 0.044(5) 0.014(4) 0.014(5) 0.000(5)
C13 0.073(7) 0.041(4) 0.042(4) 0.010(4) -0.005(4) -0.011(4)
C14 0.051(6) 0.101(9) 0.056(6) -0.020(6) -0.012(5) -0.010(6)
C15 0.025(4) 0.023(3) 0.035(4) -0.003(3) -0.004(3) 0.002(3)
C16 0.033(5) 0.019(3) 0.033(4) 0.000(2) 0.004(3) 0.003(3)
C17 0.037(5) 0.027(4) 0.032(4) 0.000(3) 0.007(4) 0.000(3)
C18 0.035(5) 0.030(4) 0.025(4) -0.001(3) 0.009(3) -0.002(3)
C19 0.025(4) 0.031(4) 0.029(4) 0.000(3) 0.012(3) -0.001(3)
C20 0.026(4) 0.027(3) 0.025(4) 0.000(3) 0.007(3) -0.001(3)

loop_
_atom_type_symbol
_atom_type_description
_atom_type_scat_dispersion_real
_atom_type_scat_dispersion_imag
_atom_type_scat_source
C C 0.0033 0.0016 'International Tables Vol C Tables 4.2.6.8 and 6.1.1.4'
H H 0.0000 0.0000 'International Tables Vol C Tables 4.2.6.8 and 6.1.1.4'
N N 0.0061 0.0033 'International Tables Vol C Tables 4.2.6.8 and 6.1.1.4'
S S 0.1246 0.1234 'International Tables Vol C Tables 4.2.6.8 and 6.1.1.4'
Cd Cd -0.8075 1.2024 'International Tables Vol C Tables 4.2.6.8 and 6.1.1.4'
Br Br -0.2901 2.4595 'International Tables Vol C Tables 4.2.6.8 and 6.1.1.4'

loop_
_geom_angle_atom_site_label_1
_geom_angle_atom_site_label_2
_geom_angle_atom_site_label_3
_geom_angle
_geom_angle_site_symmetry_1
_geom_angle_site_symmetry_3
N7 Cd1 N4 165.1(3) 1_545 1_565
N7 Cd1 S1 101.2(2) 1_545 .
N4 Cd1 S1 90.9(2) 1_565 .
N7 Cd1 S5 91.37(19) 1_545 .
N4 Cd1 S5 95.3(2) 1_565 .
S1 Cd1 S5 98.48(9) . .
N7 Cd1 S2 88.50(18) 1_545 .
N4 Cd1 S2 83.1(2) 1_565 .
S1 Cd1 S2 89.16(9) . .
S5 Cd1 S2 172.24(8) . .
N7 Cd1 S6 80.7(2) 1_545 .
N4 Cd1 S6 86.2(2) 1_565 .
S1 Cd1 S6 172.33(8) . .
S5 Cd1 S6 88.86(7) . .
S2 Cd1 S6 83.45(6) . .
N8 Cd2 N5 178.2(3) 1_545 1_565
N8 Cd2 S3 93.16(19) 1_545 .
N5 Cd2 S3 88.2(2) 1_565 .
N8 Cd2 S7 87.5(2) 1_545 .
N5 Cd2 S7 93.72(19) 1_565 .
S3 Cd2 S7 89.12(7) . .
N8 Cd2 S2 91.9(2) 1_545 .
N5 Cd2 S2 86.94(19) 1_565 .
S3 Cd2 S2 91.13(7) . .
S7 Cd2 S2 179.31(8) . .
N8 Cd2 S6 87.13(19) 1_545 .
N5 Cd2 S6 91.46(19) 1_565 .
S3 Cd2 S6 179.15(9) . .
S7 Cd2 S6 91.70(7) . .
S2 Cd2 S6 88.06(7) . .
N6 Cd3 N9 161.4(3) 1_565 1_545
N6 Cd3 Br1 95.9(2) 1_565 .
N9 Cd3 Br1 99.4(2) 1_545 .
N6 Cd3 S4 93.0(2) 1_565 .
N9 Cd3 S4 95.39(19) 1_545 .
Br1 Cd3 S4 97.45(7) . .
N6 Cd3 S7 85.84(19) 1_565 .
N9 Cd3 S7 82.90(19) 1_545 .
Br1 Cd3 S7 92.85(5) . .
S4 Cd3 S7 169.69(7) . .
N6 Cd3 S3 79.5(2) 1_565 .
N9 Cd3 S3 84.2(2) 1_545 .
Br1 Cd3 S3 172.70(5) . .
S4 Cd3 S3 88.54(7) . .
S7 Cd3 S3 81.18(6) . .
C14 S1 Cd1 105.5(4) . .
C15 S2 Cd2 101.8(3) . .
C15 S2 Cd1 98.9(3) . .
Cd2 S2 Cd1 94.56(7) . .
C16 S3 Cd2 99.5(3) . .
C16 S3 Cd3 101.3(3) . .
Cd2 S3 Cd3 94.69(7) . .
C17 S4 Cd3 97.8(3) . .
C18 S5 Cd1 98.7(3) . .
C19 S6 Cd2 99.2(3) . .
C19 S6 Cd1 104.3(3) . .
Cd2 S6 Cd1 93.93(7) . .
C20 S7 Cd2 99.6(3) . .
C20 S7 Cd3 99.5(3) . .
Cd2 S7 Cd3 95.01(7) . .
C20 N9 Cd3 162.7(7) . 1_565
C5 N1 C1 112.8(8) . .
C12 N2 C11 113.0(8) . .
C15 N4 Cd1 159.2(8) . 1_545
C16 N5 Cd2 158.6(8) . 1_545
C17 N6 Cd3 155.6(8) . 1_545
C18 N7 Cd1 152.3(8) . 1_565
C19 N8 Cd2 159.6(8) . 1_565
N1 C1 C2 111.4(7) . .
C1 C2 C3 112.8(8) . .
C2 C3 C4 110.1(7) . .
C2 C3 C6 112.2(7) . .
C4 C3 C6 110.6(7) . .
C3 C4 C5 115.2(9) . .
N1 C5 C4 108.3(7) . .
C7 C6 C3 113.4(7) . .
C6 C7 C8 111.9(7) . .
C9 C8 C7 114.4(7) . .
C10 C9 C8 113.1(7) . .
C10 C9 C13 109.2(7) . .
C8 C9 C13 112.3(7) . .
C9 C10 C11 112.3(8) . .
N2 C11 C10 109.0(7) . .
N2 C12 C13 111.9(8) . .
C12 C13 C9 113.4(7) . .
N3 C14 S1 178.7(16) . .
N4 C15 S2 177.9(10) . .
N5 C16 S3 178.0(9) . .
N6 C17 S4 176.2(9) . .
N7 C18 S5 176.1(9) . .
N8 C19 S6 178.2(8) . .
N9 C20 S7 179.4(9) . .

loop_
_geom_bond_atom_site_label_1
_geom_bond_atom_site_label_2
_geom_bond_distance
_geom_bond_site_symmetry_2
Cd1 N7 2.301(7) 1_545
Cd1 N4 2.322(7) 1_565
Cd1 S1 2.596(2) .
Cd1 S5 2.667(2) .
Cd1 S2 2.860(2) .
Cd1 S6 2.874(2) .
Cd2 N8 2.278(7) 1_545
Cd2 N5 2.291(7) 1_565
Cd2 S3 2.712(2) .
Cd2 S7 2.722(2) .
Cd2 S2 2.738(2) .
Cd2 S6 2.753(2) .
Cd3 N6 2.258(7) 1_565
Cd3 N9 2.258(7) 1_545
Cd3 Br1 2.6566(11) .
Cd3 S4 2.680(2) .
Cd3 S7 2.918(2) .
Cd3 S3 2.941(2) .
S1 C14 1.559(14) .
S2 C15 1.654(7) .
S3 C16 1.661(7) .
S4 C17 1.655(8) .
S5 C18 1.639(7) .
S6 C19 1.668(7) .
S7 C20 1.663(7) .
N9 C20 1.147(10) .
N9 Cd3 2.258(7) 1_565
N1 C5 1.477(11) .
N1 C1 1.497(11) .
N2 C12 1.462(14) .
N2 C11 1.504(11) .
N3 C14 1.178(16) .
N4 C15 1.144(9) .
N4 Cd1 2.322(7) 1_545
N5 C16 1.151(10) .
N5 Cd2 2.291(7) 1_545
N6 C17 1.136(10) .
N6 Cd3 2.258(7) 1_545
N7 C18 1.157(10) .
N7 Cd1 2.301(7) 1_565
N8 C19 1.145(10) .
N8 Cd2 2.278(7) 1_565
C1 C2 1.510(11) .
C2 C3 1.513(12) .
C3 C4 1.517(12) .
C3 C6 1.557(11) .
C4 C5 1.542(13) .
C6 C7 1.510(11) .
C7 C8 1.543(12) .
C8 C9 1.512(11) .
C9 C10 1.493(12) .
C9 C13 1.539(11) .
C10 C11 1.538(12) .
C12 C13 1.474(13) .
